data_1518884
loop_
_publ_author_name
'Samuel, Prinson P.'
'Neufeld, Roman'
'Chandra Mondal, Kartik'
'Roesky, Herbert W.'
'Herbst-Irmer, Regine'
'Stalke, Dietmar'
'Demeshko, Serhiy'
'Meyer, Franc'
'Rojisha, Vallyanga Chalil'
'De, Susmita'
'Parameswaran, Pattiyil'
'St\"uckl, A. Claudia'
'Kaim, Wolfgang'
'Christian, Jonathan H.'
'Bindra, Jasleen K.'
'Dalal, Naresh S.'

_publ_section_title
;
 Cr(i)Cl as well as Cr+are stabilised between two cyclic alkyl amino
 carbenes
;
_journal_issue 5
_journal_name_full 'Chem. Sci.'
_journal_page_first 3148
_journal_paper_doi 10.1039/C5SC00646E
_journal_volume 6
_journal_year 2015
_chemical_formula_moiety 'C47 H70 Cl Cr N2'
_chemical_formula_sum 'C47 H70 Cl Cr N2'
_chemical_formula_weight 750.50
_chemical_name_systematic
;
 ?
;
_space_group_crystal_system triclinic
_space_group_IT_number 2
_space_group_name_Hall '-P 1'
_space_group_name_H-M_alt 'P -1'
_symmetry_space_group_name_Hall '-P 1'
_symmetry_space_group_name_H-M 'P -1'
_atom_sites_solution_hydrogens geom
_audit_creation_method SHELXL-2014
_audit_update_record
;
2014-11-17 deposited with the CCDC.
2015-03-20 downloaded from the CCDC.
;
_cell_angle_alpha 102.29(2)
_cell_angle_beta 95.37(2)
_cell_angle_gamma 106.71(2)
_cell_formula_units_Z 2
_cell_length_a 9.636(2)
_cell_length_b 12.053(2)
_cell_length_c 19.940(3)
_cell_measurement_reflns_used 9988
_cell_measurement_temperature 100(2)
_cell_measurement_theta_max 26.308
_cell_measurement_theta_min 2.238
_cell_volume 2137.4(7)
_computing_cell_refinement 'SAINT V8.27B'
_computing_data_collection 'APEX2 v2012.2-0'
_computing_data_reduction 'SAINT V8.27B'
_computing_molecular_graphics 'XSHELL in SHELXTL-97'
_computing_publication_material 'SHELXP in SHELXTL-97'
_computing_structure_refinement 'SHELXL-2014 (Sheldrick, 2014)'
_computing_structure_solution 'SHELXS-2012 (Sheldrick, 2012)'
_diffrn_ambient_temperature 100(2)
_diffrn_measured_fraction_theta_full 0.999
_diffrn_measured_fraction_theta_max 0.999
_diffrn_measurement_device_type 'Bruker Smart Apex II Quazar'
_diffrn_measurement_method 'omega scans'
_diffrn_radiation_type MoK\a
_diffrn_radiation_wavelength 0.71073
_diffrn_reflns_av_R_equivalents 0.0523
_diffrn_reflns_av_unetI/netI 0.0314
_diffrn_reflns_Laue_measured_fraction_full 0.999
_diffrn_reflns_Laue_measured_fraction_max 0.999
_diffrn_reflns_limit_h_max 12
_diffrn_reflns_limit_h_min -12
_diffrn_reflns_limit_k_max 15
_diffrn_reflns_limit_k_min -15
_diffrn_reflns_limit_l_max 24
_diffrn_reflns_limit_l_min -24
_diffrn_reflns_number 71070
_diffrn_reflns_point_group_measured_fraction_full 0.999
_diffrn_reflns_point_group_measured_fraction_max 0.999
_diffrn_reflns_theta_full 25.242
_diffrn_reflns_theta_max 26.362
_diffrn_reflns_theta_min 1.060
_diffrn_source 'INCOATEC Mo Microsource'
_exptl_absorpt_coefficient_mu 0.363
_exptl_absorpt_correction_T_max 0.7454
_exptl_absorpt_correction_T_min 0.7172
_exptl_absorpt_correction_type multi-scan
_exptl_absorpt_process_details SADABS-2014/3
_exptl_crystal_colour green
_exptl_crystal_density_diffrn 1.166
_exptl_crystal_description plate
_exptl_crystal_F_000 814
_exptl_crystal_size_max 0.17
_exptl_crystal_size_mid 0.17
_exptl_crystal_size_min 0.07
_refine_diff_density_max 0.307
_refine_diff_density_min -0.375
_refine_diff_density_rms 0.048
_refine_ls_extinction_method none
_refine_ls_goodness_of_fit_ref 1.043
_refine_ls_hydrogen_treatment constr
_refine_ls_matrix_type full
_refine_ls_number_parameters 477
_refine_ls_number_reflns 8692
_refine_ls_number_restraints 0
_refine_ls_restrained_S_all 1.043
_refine_ls_R_factor_all 0.0467
_refine_ls_R_factor_gt 0.0341
_refine_ls_shift/su_max 0.001
_refine_ls_shift/su_mean 0.000
_refine_ls_structure_factor_coef Fsqd
_refine_ls_weighting_details 'w=1/[\s^2^(Fo^2^)+(0.0248P)^2^+1.4360P] where P=(Fo^2^+2Fc^2^)/3'
_refine_ls_weighting_scheme calc
_refine_ls_wR_factor_gt 0.0752
_refine_ls_wR_factor_ref 0.0814
_reflns_Friedel_coverage 0.000
_reflns_number_gt 7102
_reflns_number_total 8692
_reflns_threshold_expression 'I > 2\s(I)'
_cod_data_source_file c5sc00646e2.cif
_cod_data_source_block CAAC-CrCl_1
_cod_depositor_comments 'Adding full bibliography for 1518882--1518884.cif.'
_cod_database_code 1518884
_shelx_space_group_comment
;
The symmetry employed for this shelxl refinement is uniquely defined
by the following loop, which should always be used as a source of
symmetry information in preference to the above space-group names.
They are only intended as comments.
;
_shelxl_version_number 2014-3

loop_
_space_group_symop_operation_xyz
'x, y, z'
'-x, -y, -z'

loop_
_atom_site_label
_atom_site_type_symbol
_atom_site_fract_x
_atom_site_fract_y
_atom_site_fract_z
_atom_site_U_iso_or_equiv
_atom_site_adp_type
_atom_site_occupancy
_atom_site_site_symmetry_order
_atom_site_calc_flag
_atom_site_refinement_flags_posn
_atom_site_refinement_flags_adp
Cr1 Cr 0.91228(3) 0.00336(2) 0.21875(2) 0.01422(7) Uani 1 1 d . .
Cl1 Cl 1.16080(5) 0.08890(4) 0.20857(2) 0.02667(11) Uani 1 1 d . .
N1' N 0.77027(14) 0.17333(11) 0.31366(6) 0.0117(3) Uani 1 1 d . .
N1 N 0.75822(14) -0.26913(11) 0.13759(7) 0.0135(3) Uani 1 1 d . .
C1' C 0.82143(16) 0.13825(13) 0.25569(8) 0.0131(3) Uani 1 1 d . .
C1 C 0.84420(17) -0.18316(14) 0.19140(8) 0.0139(3) Uani 1 1 d . .
C2' C 0.80268(17) 0.22082(14) 0.20889(8) 0.0155(3) Uani 1 1 d . .
C2 C 0.89960(18) -0.24559(14) 0.24272(8) 0.0171(3) Uani 1 1 d . .
C3' C 0.69033(18) 0.27698(15) 0.23902(8) 0.0176(3) Uani 1 1 d . .
H3'A H 0.7126 0.3604 0.2347 0.021 Uiso 1 1 calc R U
H3'B H 0.5898 0.2306 0.2139 0.021 Uiso 1 1 calc R U
C2T C 0.34944(19) 0.53283(14) 0.33772(9) 0.0202(4) Uani 1 1 d . .
C3 C 0.79148(19) -0.37387(15) 0.22151(9) 0.0209(4) Uani 1 1 d . .
H3A H 0.8432 -0.4319 0.2279 0.025 Uiso 1 1 calc R U
H3B H 0.7125 -0.3814 0.2502 0.025 Uiso 1 1 calc R U
C4 C 0.72685(19) -0.39776(14) 0.14436(9) 0.0181(3) Uani 1 1 d . .
C4' C 0.70255(17) 0.27425(14) 0.31586(8) 0.0148(3) Uani 1 1 d . .
C5' C 0.75382(19) 0.15469(15) 0.13171(8) 0.0208(4) Uani 1 1 d . .
H5'A H 0.7507 0.2124 0.1041 0.031 Uiso 1 1 calc R U
H5'B H 0.6558 0.0962 0.1252 0.031 Uiso 1 1 calc R U
H5'C H 0.8236 0.1132 0.1166 0.031 Uiso 1 1 calc R U
C4T C 0.4478(2) 0.65012(16) 0.45626(9) 0.0254(4) Uani 1 1 d . .
H4T H 0.5218 0.6739 0.4961 0.030 Uiso 1 1 calc R U
C3T C 0.45667(19) 0.56936(16) 0.39693(9) 0.0242(4) Uani 1 1 d . .
H3T H 0.5370 0.5386 0.3967 0.029 Uiso 1 1 calc R U
C5 C 0.9069(2) -0.18362(16) 0.31918(8) 0.0232(4) Uani 1 1 d . .
H5A H 0.9445 -0.2268 0.3492 0.035 Uiso 1 1 calc R U
H5B H 0.8084 -0.1835 0.3276 0.035 Uiso 1 1 calc R U
H5C H 0.9726 -0.1010 0.3296 0.035 Uiso 1 1 calc R U
C6' C 0.95512(18) 0.31392(15) 0.21635(9) 0.0191(4) Uani 1 1 d . .
H6'A H 0.9474 0.3719 0.1895 0.029 Uiso 1 1 calc R U
H6'B H 1.0240 0.2733 0.1987 0.029 Uiso 1 1 calc R U
H6'C H 0.9909 0.3558 0.2655 0.029 Uiso 1 1 calc R U
C5T C 0.3316(2) 0.69619(15) 0.45760(9) 0.0240(4) Uani 1 1 d . .
H5T H 0.3259 0.7518 0.4981 0.029 Uiso 1 1 calc R U
C6 C 1.05693(18) -0.24122(16) 0.23066(9) 0.0221(4) Uani 1 1 d . .
H6A H 1.0996 -0.2762 0.2641 0.033 Uiso 1 1 calc R U
H6B H 1.1174 -0.1579 0.2370 0.033 Uiso 1 1 calc R U
H6C H 1.0535 -0.2868 0.1832 0.033 Uiso 1 1 calc R U
C8' C 0.55295(18) 0.24518(15) 0.33926(9) 0.0185(3) Uani 1 1 d . .
H8'A H 0.5164 0.3137 0.3422 0.028 Uiso 1 1 calc R U
H8'B H 0.5624 0.2280 0.3850 0.028 Uiso 1 1 calc R U
H8'C H 0.4838 0.1751 0.3055 0.028 Uiso 1 1 calc R U
C7T C 0.23316(19) 0.58012(15) 0.34023(9) 0.0215(4) Uani 1 1 d . .
H7T H 0.1587 0.5567 0.3005 0.026 Uiso 1 1 calc R U
C7' C 0.80325(18) 0.39107(14) 0.36600(9) 0.0190(4) Uani 1 1 d . .
H7'A H 0.7605 0.4554 0.3648 0.028 Uiso 1 1 calc R U
H7'B H 0.9002 0.4121 0.3518 0.028 Uiso 1 1 calc R U
H7'C H 0.8133 0.3802 0.4134 0.028 Uiso 1 1 calc R U
C6T C 0.2240(2) 0.66032(15) 0.39930(9) 0.0235(4) Uani 1 1 d . .
H6T H 0.1435 0.6909 0.3999 0.028 Uiso 1 1 calc R U
C12' C 0.82746(18) 0.04463(14) 0.49350(8) 0.0169(3) Uani 1 1 d . .
H12' H 0.8391 0.0182 0.5347 0.020 Uiso 1 1 calc R U
C11' C 0.94125(17) 0.13190(14) 0.47914(8) 0.0157(3) Uani 1 1 d . .
H11' H 1.0320 0.1635 0.5104 0.019 Uiso 1 1 calc R U
C8 C 0.8014(2) -0.46845(15) 0.09486(9) 0.0246(4) Uani 1 1 d . .
H8A H 0.7772 -0.5505 0.1002 0.037 Uiso 1 1 calc R U
H8B H 0.9081 -0.4300 0.1059 0.037 Uiso 1 1 calc R U
H8C H 0.7666 -0.4701 0.0468 0.037 Uiso 1 1 calc R U
C9 C 0.70375(17) -0.24103(14) 0.07465(8) 0.0149(3) Uani 1 1 d . .
C9' C 0.79041(17) 0.12706(13) 0.37451(8) 0.0118(3) Uani 1 1 d . .
C17' C 1.11685(19) 0.37836(15) 0.47003(9) 0.0216(4) Uani 1 1 d . .
H17A H 1.1943 0.4404 0.4581 0.032 Uiso 1 1 calc R U
H17B H 1.1564 0.3566 0.5107 0.032 Uiso 1 1 calc R U
H17C H 1.0354 0.4088 0.4808 0.032 Uiso 1 1 calc R U
C12 C 0.6041(2) -0.18249(17) -0.04486(9) 0.0263(4) Uani 1 1 d . .
H12 H 0.5694 -0.1636 -0.0858 0.032 Uiso 1 1 calc R U
C11 C 0.51948(19) -0.19262(17) 0.00704(9) 0.0249(4) Uani 1 1 d . .
H11 H 0.4269 -0.1797 0.0014 0.030 Uiso 1 1 calc R U
C10 C 0.56642(18) -0.22140(15) 0.06758(8) 0.0182(3) Uani 1 1 d . .
C10' C 0.92642(17) 0.17473(13) 0.42015(8) 0.0133(3) Uani 1 1 d . .
C15 C 0.46817(18) -0.22512(15) 0.12326(9) 0.0192(4) Uani 1 1 d . .
H15 H 0.5172 -0.2461 0.1631 0.023 Uiso 1 1 calc R U
C15' C 1.06127(17) 0.26773(14) 0.40827(8) 0.0152(3) Uani 1 1 d . .
H15' H 1.0332 0.2935 0.3659 0.018 Uiso 1 1 calc R U
C14 C 0.79293(18) -0.22895(14) 0.02262(8) 0.0169(3) Uani 1 1 d . .
C14' C 0.67486(17) 0.03502(13) 0.38711(8) 0.0139(3) Uani 1 1 d . .
C13 C 0.73983(19) -0.20010(15) -0.03679(9) 0.0222(4) Uani 1 1 d . .
H13 H 0.7981 -0.1924 -0.0724 0.027 Uiso 1 1 calc R U
C17 C 0.31717(19) -0.32056(17) 0.09636(10) 0.0285(4) Uani 1 1 d . .
H17D H 0.2641 -0.3304 0.1354 0.043 Uiso 1 1 calc R U
H17E H 0.3302 -0.3968 0.0742 0.043 Uiso 1 1 calc R U
H17F H 0.2608 -0.2954 0.0624 0.043 Uiso 1 1 calc R U
C18 C 0.94721(18) -0.23988(14) 0.02845(8) 0.0176(3) Uani 1 1 d . .
H18 H 0.9682 -0.2639 0.0723 0.021 Uiso 1 1 calc R U
C18' C 0.52938(17) -0.02847(14) 0.33787(8) 0.0159(3) Uani 1 1 d . .
H18' H 0.5276 0.0114 0.2988 0.019 Uiso 1 1 calc R U
C16 C 0.44777(19) -0.10253(16) 0.15077(9) 0.0231(4) Uani 1 1 d . .
H16A H 0.3757 -0.1098 0.1825 0.035 Uiso 1 1 calc R U
H16B H 0.4127 -0.0749 0.1116 0.035 Uiso 1 1 calc R U
H16C H 0.5419 -0.0447 0.1757 0.035 Uiso 1 1 calc R U
C16' C 1.18523(18) 0.21330(15) 0.39558(9) 0.0205(4) Uani 1 1 d . .
H16D H 1.1503 0.1435 0.3555 0.031 Uiso 1 1 calc R U
H16E H 1.2152 0.1887 0.4369 0.031 Uiso 1 1 calc R U
H16F H 1.2693 0.2730 0.3862 0.031 Uiso 1 1 calc R U
C20 C 0.9594(2) -0.33622(15) -0.03318(9) 0.0234(4) Uani 1 1 d . .
H20A H 1.0576 -0.3446 -0.0268 0.035 Uiso 1 1 calc R U
H20B H 0.9428 -0.3126 -0.0766 0.035 Uiso 1 1 calc R U
H20C H 0.8854 -0.4128 -0.0354 0.035 Uiso 1 1 calc R U
C1T C 0.3573(2) 0.44546(16) 0.27274(9) 0.0269(4) Uani 1 1 d . .
H1TA H 0.3125 0.4633 0.2318 0.040 Uiso 1 1 calc R U
H1TB H 0.3042 0.3638 0.2745 0.040 Uiso 1 1 calc R U
H1TC H 0.4603 0.4526 0.2697 0.040 Uiso 1 1 calc R U
C20' C 0.51595(19) -0.16006(14) 0.30725(9) 0.0206(4) Uani 1 1 d . .
H20D H 0.4209 -0.2006 0.2767 0.031 Uiso 1 1 calc R U
H20E H 0.5230 -0.1994 0.3451 0.031 Uiso 1 1 calc R U
H20F H 0.5953 -0.1641 0.2804 0.031 Uiso 1 1 calc R U
C19 C 1.06172(19) -0.11957(15) 0.03223(9) 0.0217(4) Uani 1 1 d . .
H19A H 1.1600 -0.1283 0.0360 0.033 Uiso 1 1 calc R U
H19B H 1.0570 -0.0598 0.0731 0.033 Uiso 1 1 calc R U
H19C H 1.0415 -0.0936 -0.0100 0.033 Uiso 1 1 calc R U
C19' C 0.39722(18) -0.02227(15) 0.37431(9) 0.0213(4) Uani 1 1 d . .
H19D H 0.3077 -0.0504 0.3395 0.032 Uiso 1 1 calc R U
H19E H 0.4126 0.0606 0.3996 0.032 Uiso 1 1 calc R U
H19F H 0.3870 -0.0731 0.4071 0.032 Uiso 1 1 calc R U
C13' C 0.69629(18) -0.00386(14) 0.44717(8) 0.0165(3) Uani 1 1 d . .
H13' H 0.6191 -0.0651 0.4565 0.020 Uiso 1 1 calc R U
C7 C 0.5627(2) -0.46614(15) 0.12859(10) 0.0255(4) Uani 1 1 d . .
H7A H 0.5469 -0.5474 0.1343 0.038 Uiso 1 1 calc R U
H7B H 0.5239 -0.4701 0.0806 0.038 Uiso 1 1 calc R U
H7C H 0.5120 -0.4248 0.1607 0.038 Uiso 1 1 calc R U

loop_
_atom_site_aniso_label
_atom_site_aniso_U_11
_atom_site_aniso_U_22
_atom_site_aniso_U_33
_atom_site_aniso_U_23
_atom_site_aniso_U_13
_atom_site_aniso_U_12
Cr1 0.01545(14) 0.01295(13) 0.01345(13) 0.00069(10) 0.00251(10) 0.00513(10)
Cl1 0.0190(2) 0.0282(2) 0.0258(2) -0.00213(18) 0.00676(17) 0.00235(18)
N1' 0.0121(6) 0.0106(6) 0.0125(6) 0.0032(5) 0.0021(5) 0.0035(5)
N1 0.0155(7) 0.0126(6) 0.0126(6) 0.0033(5) 0.0030(5) 0.0046(5)
C1' 0.0097(7) 0.0121(7) 0.0134(8) 0.0014(6) -0.0002(6) -0.0006(6)
C1 0.0117(8) 0.0185(8) 0.0125(8) 0.0023(6) 0.0042(6) 0.0069(6)
C2' 0.0163(8) 0.0171(8) 0.0135(8) 0.0054(6) 0.0026(6) 0.0050(6)
C2 0.0204(9) 0.0201(8) 0.0143(8) 0.0061(7) 0.0029(7) 0.0104(7)
C3' 0.0187(8) 0.0178(8) 0.0185(8) 0.0078(7) 0.0020(7) 0.0070(7)
C2T 0.0234(9) 0.0148(8) 0.0218(9) 0.0078(7) 0.0057(7) 0.0020(7)
C3 0.0266(9) 0.0201(9) 0.0196(9) 0.0084(7) 0.0066(7) 0.0097(7)
C4 0.0227(9) 0.0129(8) 0.0186(8) 0.0048(7) 0.0056(7) 0.0042(7)
C4' 0.0156(8) 0.0136(8) 0.0182(8) 0.0055(6) 0.0033(6) 0.0076(6)
C5' 0.0239(9) 0.0243(9) 0.0140(8) 0.0068(7) 0.0013(7) 0.0065(7)
C4T 0.0260(10) 0.0224(9) 0.0238(9) 0.0056(7) -0.0032(8) 0.0038(8)
C3T 0.0193(9) 0.0231(9) 0.0304(10) 0.0075(8) 0.0023(7) 0.0071(7)
C5 0.0287(10) 0.0279(10) 0.0149(8) 0.0045(7) 0.0010(7) 0.0131(8)
C6' 0.0206(9) 0.0195(8) 0.0174(8) 0.0074(7) 0.0051(7) 0.0039(7)
C5T 0.0317(10) 0.0164(8) 0.0238(9) 0.0063(7) 0.0064(8) 0.0059(7)
C6 0.0196(9) 0.0276(9) 0.0223(9) 0.0072(7) 0.0013(7) 0.0122(7)
C8' 0.0182(8) 0.0197(8) 0.0217(9) 0.0066(7) 0.0056(7) 0.0105(7)
C7T 0.0214(9) 0.0162(8) 0.0248(9) 0.0084(7) -0.0012(7) 0.0020(7)
C7' 0.0219(9) 0.0160(8) 0.0194(8) 0.0024(7) 0.0030(7) 0.0082(7)
C6T 0.0235(9) 0.0183(9) 0.0306(10) 0.0093(7) 0.0054(8) 0.0071(7)
C12' 0.0226(9) 0.0194(8) 0.0141(8) 0.0083(7) 0.0061(7) 0.0107(7)
C11' 0.0147(8) 0.0178(8) 0.0151(8) 0.0028(6) 0.0010(6) 0.0074(7)
C8 0.0366(11) 0.0150(8) 0.0235(9) 0.0037(7) 0.0096(8) 0.0094(8)
C9 0.0174(8) 0.0130(8) 0.0113(8) 0.0001(6) -0.0006(6) 0.0032(6)
C9' 0.0153(8) 0.0120(7) 0.0105(7) 0.0022(6) 0.0042(6) 0.0076(6)
C17' 0.0197(9) 0.0172(8) 0.0241(9) 0.0028(7) 0.0011(7) 0.0024(7)
C12 0.0294(10) 0.0346(10) 0.0159(9) 0.0074(8) -0.0023(7) 0.0128(8)
C11 0.0194(9) 0.0350(10) 0.0202(9) 0.0043(8) -0.0027(7) 0.0122(8)
C10 0.0157(8) 0.0194(8) 0.0157(8) 0.0000(7) -0.0002(6) 0.0039(7)
C10' 0.0153(8) 0.0125(7) 0.0137(8) 0.0023(6) 0.0049(6) 0.0068(6)
C15 0.0148(8) 0.0237(9) 0.0169(8) 0.0013(7) 0.0015(7) 0.0059(7)
C15' 0.0132(8) 0.0168(8) 0.0153(8) 0.0045(6) 0.0018(6) 0.0039(6)
C14 0.0183(8) 0.0152(8) 0.0147(8) 0.0019(6) 0.0019(6) 0.0032(7)
C14' 0.0152(8) 0.0126(7) 0.0138(8) 0.0011(6) 0.0046(6) 0.0054(6)
C13 0.0246(9) 0.0266(9) 0.0151(8) 0.0056(7) 0.0041(7) 0.0069(8)
C17 0.0162(9) 0.0314(10) 0.0304(10) -0.0018(8) 0.0022(8) 0.0034(8)
C18 0.0191(9) 0.0184(8) 0.0158(8) 0.0038(7) 0.0049(7) 0.0066(7)
C18' 0.0147(8) 0.0155(8) 0.0158(8) 0.0032(6) 0.0036(6) 0.0025(6)
C16 0.0197(9) 0.0265(9) 0.0217(9) 0.0018(7) 0.0027(7) 0.0086(7)
C16' 0.0146(8) 0.0255(9) 0.0208(9) 0.0046(7) 0.0041(7) 0.0060(7)
C20 0.0264(10) 0.0231(9) 0.0204(9) 0.0021(7) 0.0090(7) 0.0083(8)
C1T 0.0309(10) 0.0264(10) 0.0248(10) 0.0069(8) 0.0066(8) 0.0102(8)
C20' 0.0200(9) 0.0170(8) 0.0206(9) 0.0019(7) 0.0034(7) 0.0016(7)
C19 0.0202(9) 0.0226(9) 0.0220(9) 0.0052(7) 0.0065(7) 0.0059(7)
C19' 0.0162(8) 0.0227(9) 0.0224(9) 0.0031(7) 0.0043(7) 0.0036(7)
C13' 0.0172(8) 0.0137(8) 0.0194(8) 0.0053(6) 0.0071(7) 0.0040(6)
C7 0.0264(10) 0.0173(9) 0.0282(10) 0.0053(7) 0.0040(8) 0.0002(7)

loop_
_atom_type_symbol
_atom_type_description
_atom_type_scat_dispersion_real
_atom_type_scat_dispersion_imag
_atom_type_scat_source
C C 0.0033 0.0016 'International Tables Vol C Tables 4.2.6.8 and 6.1.1.4'
H H 0.0000 0.0000 'International Tables Vol C Tables 4.2.6.8 and 6.1.1.4'
N N 0.0061 0.0033 'International Tables Vol C Tables 4.2.6.8 and 6.1.1.4'
Cl Cl 0.1484 0.1585 'International Tables Vol C Tables 4.2.6.8 and 6.1.1.4'
Cr Cr 0.3209 0.6236 'International Tables Vol C Tables 4.2.6.8 and 6.1.1.4'

loop_
_geom_angle_atom_site_label_1
_geom_angle_atom_site_label_2
_geom_angle_atom_site_label_3
_geom_angle
C1 Cr1 C1' 137.17(6)
C1 Cr1 Cl1 112.70(5)
C1' Cr1 Cl1 110.11(5)
C1' N1' C9' 122.04(12)
C1' N1' C4' 116.40(13)
C9' N1' C4' 121.28(12)
C1 N1 C9 121.14(13)
C1 N1 C4 116.45(13)
C9 N1 C4 122.34(12)
N1' C1' C2' 106.74(13)
N1' C1' Cr1 134.91(12)
C2' C1' Cr1 118.34(10)
N1 C1 C2 106.87(13)
N1 C1 Cr1 135.58(12)
C2 C1 Cr1 117.55(11)
C5' C2' C3' 112.89(14)
C5' C2' C1' 113.03(13)
C3' C2' C1' 104.13(12)
C5' C2' C6' 107.61(13)
C3' C2' C6' 112.58(13)
C1' C2' C6' 106.49(13)
C5 C2 C1 113.40(13)
C5 C2 C3 112.36(14)
C1 C2 C3 104.13(13)
C5 C2 C6 108.21(14)
C1 C2 C6 106.18(13)
C3 C2 C6 112.44(14)
C4' C3' C2' 106.51(13)
C4' C3' H3'A 110.4
C2' C3' H3'A 110.4
C4' C3' H3'B 110.4
C2' C3' H3'B 110.4
H3'A C3' H3'B 108.6
C3T C2T C7T 117.67(16)
C3T C2T C1T 121.81(16)
C7T C2T C1T 120.51(16)
C4 C3 C2 106.56(13)
C4 C3 H3A 110.4
C2 C3 H3A 110.4
C4 C3 H3B 110.4
C2 C3 H3B 110.4
H3A C3 H3B 108.6
C7 C4 N1 111.83(14)
C7 C4 C8 107.34(14)
N1 C4 C8 112.03(13)
C7 C4 C3 112.36(14)
N1 C4 C3 100.05(12)
C8 C4 C3 113.25(14)
C8' C4' N1' 112.41(12)
C8' C4' C3' 111.95(13)
N1' C4' C3' 99.81(12)
C8' C4' C7' 107.85(13)
N1' C4' C7' 110.75(12)
C3' C4' C7' 114.03(13)
C2' C5' H5'A 109.5
C2' C5' H5'B 109.5
H5'A C5' H5'B 109.5
C2' C5' H5'C 109.5
H5'A C5' H5'C 109.5
H5'B C5' H5'C 109.5
C5T C4T C3T 120.39(17)
C5T C4T H4T 119.8
C3T C4T H4T 119.8
C4T C3T C2T 121.00(16)
C4T C3T H3T 119.5
C2T C3T H3T 119.5
C2 C5 H5A 109.5
C2 C5 H5B 109.5
H5A C5 H5B 109.5
C2 C5 H5C 109.5
H5A C5 H5C 109.5
H5B C5 H5C 109.5
C2' C6' H6'A 109.5
C2' C6' H6'B 109.5
H6'A C6' H6'B 109.5
C2' C6' H6'C 109.5
H6'A C6' H6'C 109.5
H6'B C6' H6'C 109.5
C6T C5T C4T 119.23(16)
C6T C5T H5T 120.4
C4T C5T H5T 120.4
C2 C6 H6A 109.5
C2 C6 H6B 109.5
H6A C6 H6B 109.5
C2 C6 H6C 109.5
H6A C6 H6C 109.5
H6B C6 H6C 109.5
C4' C8' H8'A 109.5
C4' C8' H8'B 109.5
H8'A C8' H8'B 109.5
C4' C8' H8'C 109.5
H8'A C8' H8'C 109.5
H8'B C8' H8'C 109.5
C6T C7T C2T 121.37(16)
C6T C7T H7T 119.3
C2T C7T H7T 119.3
C4' C7' H7'A 109.5
C4' C7' H7'B 109.5
H7'A C7' H7'B 109.5
C4' C7' H7'C 109.5
H7'A C7' H7'C 109.5
H7'B C7' H7'C 109.5
C7T C6T C5T 120.33(17)
C7T C6T H6T 119.8
C5T C6T H6T 119.8
C11' C12' C13' 119.27(15)
C11' C12' H12' 120.4
C13' C12' H12' 120.4
C12' C11' C10' 121.79(15)
C12' C11' H11' 119.1
C10' C11' H11' 119.1
C4 C8 H8A 109.5
C4 C8 H8B 109.5
H8A C8 H8B 109.5
C4 C8 H8C 109.5
H8A C8 H8C 109.5
H8B C8 H8C 109.5
C10 C9 C14 120.82(15)
C10 C9 N1 120.00(14)
C14 C9 N1 119.13(14)
C14' C9' C10' 120.66(14)
C14' C9' N1' 119.98(13)
C10' C9' N1' 119.36(13)
C15' C17' H17A 109.5
C15' C17' H17B 109.5
H17A C17' H17B 109.5
C15' C17' H17C 109.5
H17A C17' H17C 109.5
H17B C17' H17C 109.5
C11 C12 C13 119.50(16)
C11 C12 H12 120.2
C13 C12 H12 120.2
C12 C11 C10 121.75(16)
C12 C11 H11 119.1
C10 C11 H11 119.1
C11 C10 C9 118.19(15)
C11 C10 C15 117.80(15)
C9 C10 C15 123.97(15)
C11' C10' C9' 118.26(14)
C11' C10' C15' 117.16(14)
C9' C10' C15' 124.55(14)
C10 C15 C17 111.88(14)
C10 C15 C16 111.35(14)
C17 C15 C16 109.46(14)
C10 C15 H15 108.0
C17 C15 H15 108.0
C16 C15 H15 108.0
C10' C15' C17' 111.64(13)
C10' C15' C16' 110.50(13)
C17' C15' C16' 109.48(13)
C10' C15' H15' 108.4
C17' C15' H15' 108.4
C16' C15' H15' 108.4
C13 C14 C9 118.28(15)
C13 C14 C18 117.49(15)
C9 C14 C18 124.17(15)
C13' C14' C9' 118.33(14)
C13' C14' C18' 117.38(14)
C9' C14' C18' 124.25(14)
C12 C13 C14 121.45(16)
C12 C13 H13 119.3
C14 C13 H13 119.3
C15 C17 H17D 109.5
C15 C17 H17E 109.5
H17D C17 H17E 109.5
C15 C17 H17F 109.5
H17D C17 H17F 109.5
H17E C17 H17F 109.5
C14 C18 C19 110.66(14)
C14 C18 C20 111.19(14)
C19 C18 C20 109.94(14)
C14 C18 H18 108.3
C19 C18 H18 108.3
C20 C18 H18 108.3
C14' C18' C20' 110.09(13)
C14' C18' C19' 112.01(13)
C20' C18' C19' 109.41(13)
C14' C18' H18' 108.4
C20' C18' H18' 108.4
C19' C18' H18' 108.4
C15 C16 H16A 109.5
C15 C16 H16B 109.5
H16A C16 H16B 109.5
C15 C16 H16C 109.5
H16A C16 H16C 109.5
H16B C16 H16C 109.5
C15' C16' H16D 109.5
C15' C16' H16E 109.5
H16D C16' H16E 109.5
C15' C16' H16F 109.5
H16D C16' H16F 109.5
H16E C16' H16F 109.5
C18 C20 H20A 109.5
C18 C20 H20B 109.5
H20A C20 H20B 109.5
C18 C20 H20C 109.5
H20A C20 H20C 109.5
H20B C20 H20C 109.5
C2T C1T H1TA 109.5
C2T C1T H1TB 109.5
H1TA C1T H1TB 109.5
C2T C1T H1TC 109.5
H1TA C1T H1TC 109.5
H1TB C1T H1TC 109.5
C18' C20' H20D 109.5
C18' C20' H20E 109.5
H20D C20' H20E 109.5
C18' C20' H20F 109.5
H20D C20' H20F 109.5
H20E C20' H20F 109.5
C18 C19 H19A 109.5
C18 C19 H19B 109.5
H19A C19 H19B 109.5
C18 C19 H19C 109.5
H19A C19 H19C 109.5
H19B C19 H19C 109.5
C18' C19' H19D 109.5
C18' C19' H19E 109.5
H19D C19' H19E 109.5
C18' C19' H19F 109.5
H19D C19' H19F 109.5
H19E C19' H19F 109.5
C12' C13' C14' 121.62(15)
C12' C13' H13' 119.2
C14' C13' H13' 119.2
C4 C7 H7A 109.5
C4 C7 H7B 109.5
H7A C7 H7B 109.5
C4 C7 H7C 109.5
H7A C7 H7C 109.5
H7B C7 H7C 109.5

loop_
_geom_bond_atom_site_label_1
_geom_bond_atom_site_label_2
_geom_bond_distance
Cr1 C1 2.0844(16)
Cr1 C1' 2.0931(16)
Cr1 Cl1 2.3662(8)
N1' C1' 1.3329(19)
N1' C9' 1.458(2)
N1' C4' 1.5318(19)
N1 C1 1.333(2)
N1 C9 1.458(2)
N1 C4 1.530(2)
C1' C2' 1.537(2)
C1 C2 1.535(2)
C2' C5' 1.533(2)
C2' C3' 1.537(2)
C2' C6' 1.543(2)
C2 C5 1.534(2)
C2 C3 1.539(2)
C2 C6 1.545(2)
C3' C4' 1.534(2)
C3' H3'A 0.9900
C3' H3'B 0.9900
C2T C3T 1.394(2)
C2T C7T 1.396(2)
C2T C1T 1.509(2)
C3 C4 1.538(2)
C3 H3A 0.9900
C3 H3B 0.9900
C4 C7 1.525(2)
C4 C8 1.531(2)
C4' C8' 1.524(2)
C4' C7' 1.535(2)
C5' H5'A 0.9800
C5' H5'B 0.9800
C5' H5'C 0.9800
C4T C5T 1.385(3)
C4T C3T 1.390(2)
C4T H4T 0.9500
C3T H3T 0.9500
C5 H5A 0.9800
C5 H5B 0.9800
C5 H5C 0.9800
C6' H6'A 0.9800
C6' H6'B 0.9800
C6' H6'C 0.9800
C5T C6T 1.384(3)
C5T H5T 0.9500
C6 H6A 0.9800
C6 H6B 0.9800
C6 H6C 0.9800
C8' H8'A 0.9800
C8' H8'B 0.9800
C8' H8'C 0.9800
C7T C6T 1.383(2)
C7T H7T 0.9500
C7' H7'A 0.9800
C7' H7'B 0.9800
C7' H7'C 0.9800
C6T H6T 0.9500
C12' C11' 1.384(2)
C12' C13' 1.385(2)
C12' H12' 0.9500
C11' C10' 1.393(2)
C11' H11' 0.9500
C8 H8A 0.9800
C8 H8B 0.9800
C8 H8C 0.9800
C9 C10 1.409(2)
C9 C14 1.413(2)
C9' C14' 1.412(2)
C9' C10' 1.413(2)
C17' C15' 1.532(2)
C17' H17A 0.9800
C17' H17B 0.9800
C17' H17C 0.9800
C12 C11 1.380(3)
C12 C13 1.385(3)
C12 H12 0.9500
C11 C10 1.396(2)
C11 H11 0.9500
C10 C15 1.525(2)
C10' C15' 1.528(2)
C15 C17 1.535(2)
C15 C16 1.538(2)
C15 H15 1.0000
C15' C16' 1.536(2)
C15' H15' 1.0000
C14 C13 1.397(2)
C14 C18 1.526(2)
C14' C13' 1.395(2)
C14' C18' 1.523(2)
C13 H13 0.9500
C17 H17D 0.9800
C17 H17E 0.9800
C17 H17F 0.9800
C18 C19 1.531(2)
C18 C20 1.539(2)
C18 H18 1.0000
C18' C20' 1.536(2)
C18' C19' 1.536(2)
C18' H18' 1.0000
C16 H16A 0.9800
C16 H16B 0.9800
C16 H16C 0.9800
C16' H16D 0.9800
C16' H16E 0.9800
C16' H16F 0.9800
C20 H20A 0.9800
C20 H20B 0.9800
C20 H20C 0.9800
C1T H1TA 0.9800
C1T H1TB 0.9800
C1T H1TC 0.9800
C20' H20D 0.9800
C20' H20E 0.9800
C20' H20F 0.9800
C19 H19A 0.9800
C19 H19B 0.9800
C19 H19C 0.9800
C19' H19D 0.9800
C19' H19E 0.9800
C19' H19F 0.9800
C13' H13' 0.9500
C7 H7A 0.9800
C7 H7B 0.9800
C7 H7C 0.9800

loop_
_geom_torsion_atom_site_label_1
_geom_torsion_atom_site_label_2
_geom_torsion_atom_site_label_3
_geom_torsion_atom_site_label_4
_geom_torsion
C9' N1' C1' C2' -170.59(13)
C4' N1' C1' C2' 3.47(17)
C9' N1' C1' Cr1 10.1(2)
C4' N1' C1' Cr1 -175.80(11)
C9 N1 C1 C2 -171.24(13)
C4 N1 C1 C2 5.87(17)
C9 N1 C1 Cr1 9.4(2)
C4 N1 C1 Cr1 -173.49(12)
N1' C1' C2' C5' -140.74(14)
Cr1 C1' C2' C5' 38.68(17)
N1' C1' C2' C3' -17.86(16)
Cr1 C1' C2' C3' 161.56(10)
N1' C1' C2' C6' 101.32(14)
Cr1 C1' C2' C6' -79.26(14)
N1 C1 C2 C5 -141.30(14)
Cr1 C1 C2 C5 38.20(17)
N1 C1 C2 C3 -18.85(16)
Cr1 C1 C2 C3 160.64(10)
N1 C1 C2 C6 100.02(15)
Cr1 C1 C2 C6 -80.49(14)
C5' C2' C3' C4' 148.48(14)
C1' C2' C3' C4' 25.51(16)
C6' C2' C3' C4' -89.43(16)
C5 C2 C3 C4 147.92(14)
C1 C2 C3 C4 24.80(16)
C6 C2 C3 C4 -89.71(16)
C1 N1 C4 C7 128.69(15)
C9 N1 C4 C7 -54.24(19)
C1 N1 C4 C8 -110.74(16)
C9 N1 C4 C8 66.32(19)
C1 N1 C4 C3 9.53(17)
C9 N1 C4 C3 -173.40(13)
C2 C3 C4 C7 -139.40(14)
C2 C3 C4 N1 -20.63(15)
C2 C3 C4 C8 98.76(16)
C1' N1' C4' C8' 131.04(14)
C9' N1' C4' C8' -54.85(18)
C1' N1' C4' C3' 12.25(16)
C9' N1' C4' C3' -173.64(13)
C1' N1' C4' C7' -108.25(15)
C9' N1' C4' C7' 65.86(17)
C2' C3' C4' C8' -141.59(13)
C2' C3' C4' N1' -22.46(15)
C2' C3' C4' C7' 95.62(15)
C5T C4T C3T C2T -0.1(3)
C7T C2T C3T C4T 0.0(3)
C1T C2T C3T C4T 179.86(17)
C3T C4T C5T C6T 0.4(3)
C3T C2T C7T C6T -0.1(3)
C1T C2T C7T C6T -179.99(16)
C2T C7T C6T C5T 0.4(3)
C4T C5T C6T C7T -0.5(3)
C13' C12' C11' C10' 1.7(2)
C1 N1 C9 C10 -92.38(18)
C4 N1 C9 C10 90.69(18)
C1 N1 C9 C14 85.00(18)
C4 N1 C9 C14 -91.94(18)
C1' N1' C9' C14' -99.65(17)
C4' N1' C9' C14' 86.57(17)
C1' N1' C9' C10' 79.98(18)
C4' N1' C9' C10' -93.79(16)
C13 C12 C11 C10 -0.6(3)
C12 C11 C10 C9 -0.4(3)
C12 C11 C10 C15 177.37(16)
C14 C9 C10 C11 1.5(2)
N1 C9 C10 C11 178.87(14)
C14 C9 C10 C15 -176.09(15)
N1 C9 C10 C15 1.2(2)
C12' C11' C10' C9' 0.3(2)
C12' C11' C10' C15' -177.77(14)
C14' C9' C10' C11' -2.5(2)
N1' C9' C10' C11' 177.86(13)
C14' C9' C10' C15' 175.40(13)
N1' C9' C10' C15' -4.2(2)
C11 C10 C15 C17 61.8(2)
C9 C10 C15 C17 -120.56(18)
C11 C10 C15 C16 -61.1(2)
C9 C10 C15 C16 116.58(18)
C11' C10' C15' C17' -57.56(18)
C9' C10' C15' C17' 124.51(16)
C11' C10' C15' C16' 64.54(18)
C9' C10' C15' C16' -113.39(16)
C10 C9 C14 C13 -1.6(2)
N1 C9 C14 C13 -178.97(14)
C10 C9 C14 C18 175.49(15)
N1 C9 C14 C18 -1.9(2)
C10' C9' C14' C13' 2.7(2)
N1' C9' C14' C13' -177.67(13)
C10' C9' C14' C18' -174.88(13)
N1' C9' C14' C18' 4.8(2)
C11 C12 C13 C14 0.5(3)
C9 C14 C13 C12 0.6(2)
C18 C14 C13 C12 -176.74(16)
C13 C14 C18 C19 63.66(19)
C9 C14 C18 C19 -113.48(17)
C13 C14 C18 C20 -58.8(2)
C9 C14 C18 C20 124.04(17)
C13' C14' C18' C20' -64.46(18)
C9' C14' C18' C20' 113.14(16)
C13' C14' C18' C19' 57.51(19)
C9' C14' C18' C19' -124.89(16)
C11' C12' C13' C14' -1.5(2)
C9' C14' C13' C12' -0.7(2)
C18' C14' C13' C12' 177.05(14)
